data_7019370
loop_
_publ_author_name
'An, Haiyan'
'Zhang, Hua'
'Chen, Zhaofei'
'Li, Yangguang'
'Liu, Xuan'
'Chen, Hao'

_publ_section_title
;
 A series of three-dimensional architectures constructed from
 lanthanide-substituted polyoxometalosilicates and lanthanide cations or
 lanthanide-organic complexes as linkers.
;
_journal_issue 27
_journal_name_full 'Dalton transactions (Cambridge, England : 2003)'
_journal_page_first 8390
_journal_page_last 8400
_journal_paper_doi 10.1039/c2dt30251a
_journal_volume 41
_journal_year 2012
_chemical_formula_sum 'H124 K La5 O140 Si2 W22'
_chemical_formula_weight 7199.30
_chemical_name_systematic
;
?
;
_space_group_IT_number 14
_symmetry_cell_setting monoclinic
_symmetry_space_group_name_Hall '-P 2ybc'
_symmetry_space_group_name_H-M 'P 1 21/c 1'
_atom_sites_solution_primary direct
_atom_sites_solution_secondary difmap
_audit_creation_method SHELXL-97
_cell_angle_alpha 90.00
_cell_angle_beta 119.741(3)
_cell_angle_gamma 90.00
_cell_formula_units_Z 2
_cell_length_a 18.0652(10)
_cell_length_b 17.6816(10)
_cell_length_c 21.9860(9)
_cell_measurement_reflns_used 35471
_cell_measurement_temperature 185
_cell_measurement_theta_max 25.00
_cell_measurement_theta_min 1.57
_cell_volume 6097.7(6)
_computing_molecular_graphics 'Bruker SHELXTL'
_computing_publication_material 'Bruker SHELXTL'
_computing_structure_refinement 'SHELXL-97 (Sheldrick, 1997)'
_computing_structure_solution 'SHELXS-97 (Sheldrick, 1990)'
_diffrn_ambient_temperature 185
_diffrn_detector_area_resol_mean 0.01
_diffrn_measured_fraction_theta_full 0.998
_diffrn_measured_fraction_theta_max 0.998
_diffrn_measurement_device_type 'Bruker Smart Apex CCD'
_diffrn_measurement_method \w-2\q
_diffrn_radiation_monochromator graphite
_diffrn_radiation_source 'fine-focus sealed tube'
_diffrn_radiation_type MoK\a
_diffrn_radiation_wavelength 0.71073
_diffrn_reflns_av_R_equivalents 0.0387
_diffrn_reflns_av_sigmaI/netI 0.0402
_diffrn_reflns_limit_h_max 21
_diffrn_reflns_limit_h_min -14
_diffrn_reflns_limit_k_max 21
_diffrn_reflns_limit_k_min -21
_diffrn_reflns_limit_l_max 23
_diffrn_reflns_limit_l_min -26
_diffrn_reflns_number 35471
_diffrn_reflns_theta_full 25.00
_diffrn_reflns_theta_max 25.00
_diffrn_reflns_theta_min 1.57
_diffrn_standards_decay_% none
_diffrn_standards_interval_count 0
_diffrn_standards_interval_time 0
_diffrn_standards_number 0
_exptl_absorpt_coefficient_mu 22.549
_exptl_absorpt_correction_T_max 0.001
_exptl_absorpt_correction_T_min 0.000
_exptl_absorpt_correction_type empirical
_exptl_absorpt_process_details 'ABSCOR by T.Higashi 8 March, 1995'
_exptl_crystal_colour colorless
_exptl_crystal_density_diffrn 3.921
_exptl_crystal_density_method 'not measured'
_exptl_crystal_description diamondoid
_exptl_crystal_F_000 6406
_exptl_crystal_size_max 0.41
_exptl_crystal_size_mid 0.35
_exptl_crystal_size_min 0.30
_refine_diff_density_max 4.218
_refine_diff_density_min -1.474
_refine_diff_density_rms 0.286
_refine_ls_extinction_method none
_refine_ls_goodness_of_fit_ref 1.015
_refine_ls_hydrogen_treatment constr
_refine_ls_matrix_type full
_refine_ls_number_parameters 683
_refine_ls_number_reflns 10714
_refine_ls_number_restraints 0
_refine_ls_restrained_S_all 1.015
_refine_ls_R_factor_all 0.0399
_refine_ls_R_factor_gt 0.0319
_refine_ls_shift/su_max 0.001
_refine_ls_shift/su_mean 0.000
_refine_ls_structure_factor_coef Fsqd
_refine_ls_weighting_details 'calc w=1/[\s^2^(Fo^2^)+(0.0396P)^2^+71.4693P] where P=(Fo^2^+2Fc^2^)/3'
_refine_ls_weighting_scheme calc
_refine_ls_wR_factor_gt 0.0782
_refine_ls_wR_factor_ref 0.0818
_reflns_number_gt 9257
_reflns_number_total 10714
_reflns_threshold_expression >2sigma(I)
_cod_data_source_file c2dt30251a.txt
_cod_data_source_block la1
_cod_depositor_comments
;
The following automatic conversions were performed:

'_symmetry_cell_setting' value 'Monoclinic' changed to 'monoclinic'
according to /home/saulius/struct/CIF-dictionaries/cif_core.dic
dictionary named 'cif_core.dic' version 2.4.1 from 2010-06-29.

Automatic conversion script
Id: cif_fix_values 1891 2012-01-12 08:04:46Z andrius 
;
_cod_original_cell_volume 6097.7(5)
_cod_original_sg_symbol_H-M P21/c
_cod_database_code 7019370

loop_
_symmetry_equiv_pos_as_xyz
'x, y, z'
'-x, y+1/2, -z+1/2'
'-x, -y, -z'
'x, -y-1/2, z-1/2'

loop_
_atom_site_label
_atom_site_type_symbol
_atom_site_fract_x
_atom_site_fract_y
_atom_site_fract_z
_atom_site_U_iso_or_equiv
_atom_site_adp_type
_atom_site_occupancy
_atom_site_symmetry_multiplicity
_atom_site_calc_flag
_atom_site_refinement_flags
_atom_site_disorder_assembly
_atom_site_disorder_group
W1 W 0.67902(3) 0.58013(2) 0.07911(2) 0.01590(10) Uani 1 1 d . . .
W2 W 0.89897(3) 0.47691(2) 0.380604(19) 0.01456(10) Uani 1 1 d . . .
W3 W 0.98639(3) 0.65621(2) 0.36708(2) 0.01628(10) Uani 1 1 d . . .
W4 W 0.54977(3) 0.57842(2) 0.14865(2) 0.01788(10) Uani 1 1 d . . .
W5 W 0.69226(3) 0.43319(2) 0.27154(2) 0.01841(11) Uani 1 1 d . . .
W6 W 0.91042(3) 0.62427(2) 0.19098(2) 0.01662(10) Uani 1 1 d . . .
W7 W 0.63109(3) 0.74270(2) 0.13272(2) 0.01499(10) Uani 1 1 d . . .
W8 W 0.82574(3) 0.43845(2) 0.20652(2) 0.01976(11) Uani 1 1 d . . .
W9 W 0.72041(3) 0.77033(2) 0.32793(2) 0.01545(10) Uani 1 1 d . . .
W10 W 0.64751(3) 0.60635(2) 0.34427(2) 0.01660(10) Uani 1 1 d . . .
W11 W 0.85920(3) 0.78269(2) 0.24664(2) 0.01562(10) Uani 1 1 d . . .
Si1 Si 0.76811(17) 0.61279(15) 0.26064(13) 0.0111(6) Uani 1 1 d . . .
La1 La 0.88339(4) 0.65340(3) 0.50005(3) 0.01522(13) Uani 1 1 d . . .
La2 La 0.67963(4) 0.52086(4) -0.10580(3) 0.02365(16) Uani 1 1 d . . .
O1 O 0.6871(4) 0.6235(4) 0.1812(3) 0.0127(14) Uani 1 1 d . . .
O2 O 0.8516(4) 0.6540(4) 0.2647(3) 0.0141(15) Uani 1 1 d . . .
O3 O 0.7902(4) 0.5225(4) 0.2760(3) 0.0158(15) Uani 1 1 d . . .
O4 O 0.7413(4) 0.6498(4) 0.3144(3) 0.0147(15) Uani 1 1 d . . .
O5 O 0.4447(5) 0.5501(4) 0.1104(4) 0.0233(18) Uani 1 1 d . . .
O6 O 1.0948(4) 0.6628(5) 0.4238(4) 0.0263(18) Uani 1 1 d . . .
O7 O 0.5725(4) 0.6083(4) 0.2348(3) 0.0215(17) Uani 1 1 d . . .
O8 O 0.7464(4) 0.7710(4) 0.1667(3) 0.0167(15) Uani 1 1 d . . .
O9 O 0.7296(4) 0.6129(4) 0.4313(3) 0.0154(15) Uani 1 1 d . . .
O10 O 0.6383(4) 0.6823(4) 0.0612(3) 0.0181(16) Uani 1 1 d . . .
O11 O 0.7978(4) 0.7580(4) 0.4173(3) 0.0179(16) Uani 1 1 d . . .
O12 O 0.7318(5) 0.4925(4) 0.1301(3) 0.0229(17) Uani 1 1 d . . .
O13 O 0.6309(4) 0.7160(4) 0.3316(4) 0.0189(16) Uani 1 1 d . . .
O14 O 0.9752(5) 0.4176(4) 0.4427(3) 0.0193(16) Uani 1 1 d . . .
O15 O 0.7997(5) 0.4112(4) 0.3538(3) 0.0195(16) Uani 1 1 d . . .
O16 O 0.8716(4) 0.5383(4) 0.4286(3) 0.0153(15) Uani 1 1 d . . .
O17 O 0.8047(5) 0.7919(4) 0.3009(3) 0.0183(16) Uani 1 1 d . . .
O18 O 0.9663(4) 0.5494(4) 0.3656(3) 0.0168(16) Uani 1 1 d . . .
O19 O 0.8936(5) 0.5209(4) 0.2052(3) 0.0213(17) Uani 1 1 d . . .
O20 O 1.0015(4) 0.6315(4) 0.2804(3) 0.0196(16) Uani 1 1 d . . .
O21 O 0.9406(4) 0.6766(4) 0.4192(4) 0.0189(16) Uani 1 1 d . . .
O22 O 0.6435(4) 0.7662(4) 0.2186(3) 0.0176(16) Uani 1 1 d . . .
O23 O 0.9641(4) 0.7572(4) 0.3265(3) 0.0186(16) Uani 1 1 d . . .
O24 O 0.5733(4) 0.5522(4) 0.0721(3) 0.0214(17) Uani 1 1 d . . .
O25 O 0.6590(5) 0.5577(4) -0.0038(3) 0.0205(17) Uani 1 1 d . . .
O26 O 0.5332(4) 0.6786(4) 0.1130(4) 0.0195(16) Uani 1 1 d . . .
O27 O 0.6725(4) 0.5072(4) 0.3247(3) 0.0184(16) Uani 1 1 d . . .
O28 O 0.8978(4) 0.7329(4) 0.1886(3) 0.0173(16) Uani 1 1 d . . .
O29 O 0.6107(5) 0.4857(4) 0.1907(4) 0.0225(17) Uani 1 1 d . . .
O30 O 0.6340(5) 0.3577(4) 0.2733(4) 0.0293(19) Uani 1 1 d . . .
O31 O 0.9024(5) 0.4182(4) 0.2988(3) 0.0216(17) Uani 1 1 d . . .
O32 O 0.7920(4) 0.6208(4) 0.1174(3) 0.0136(15) Uani 1 1 d . . .
O33 O 0.5613(5) 0.5880(5) 0.3552(5) 0.039(2) Uani 1 1 d . . .
O34 O 0.8494(6) 0.3701(5) 0.1633(4) 0.036(2) Uani 1 1 d . . .
O35 O 0.6885(5) 0.8633(4) 0.3306(4) 0.0276(19) Uani 1 1 d . . .
O36 O 0.7361(5) 0.3891(4) 0.2166(4) 0.0254(18) Uani 1 1 d . . .
O37 O 0.5759(5) 0.8178(4) 0.0804(4) 0.0281(19) Uani 1 1 d . . .
O38 O 0.9597(5) 0.6161(5) 0.1416(4) 0.0266(18) Uani 1 1 d . . .
O39 O 0.8800(5) 0.8749(4) 0.2366(4) 0.0290(19) Uani 1 1 d . . .
O1W O 0.7896(5) 0.7214(4) 0.5426(4) 0.0254(18) Uani 1 1 d . . .
O2W O 0.8538(6) 0.5407(5) 0.5584(5) 0.039(2) Uani 1 1 d . . .
O3W O 0.9666(5) 0.6766(5) 0.6310(4) 0.032(2) Uani 1 1 d . . .
O4W O 0.9749(5) 0.7820(4) 0.5377(4) 0.031(2) Uani 1 1 d . . .
O5W O 0.5788(7) 0.5040(6) -0.2359(4) 0.062(4) Uani 1 1 d . . .
O6W O 0.5552(5) 0.6177(5) -0.1405(4) 0.037(2) Uani 1 1 d . . .
O7W O 0.7968(5) 0.6103(5) -0.0184(4) 0.031(2) Uani 1 1 d . . .
O8W O 0.8106(7) 0.5071(6) -0.1216(6) 0.053(3) Uani 1 1 d . . .
O9W O 0.6866(7) 0.3835(6) -0.1422(5) 0.052(3) Uani 1 1 d . . .
O10W O 0.7801(7) 0.4422(5) -0.0007(5) 0.056(3) Uani 1 1 d . . .
La3 La 0.50163(10) 0.62201(11) 0.44706(9) 0.0144(4) Uani 0.50 1 d P . 1
O11W O 0.6037(5) 0.7339(5) 0.4490(4) 0.033(2) Uiso 0.50 1 d P A 1
O12W O 0.4010(9) 0.6503(8) 0.3265(7) 0.084(4) Uiso 0.50 1 d P B 1
O13W O 0.4192(10) 0.7410(9) 0.4389(8) 0.100(5) Uiso 0.50 1 d P C 1
O14W O 0.4673(12) 0.4878(11) 0.4048(10) 0.120(6) Uiso 0.50 1 d P . 1
O15W O 0.3498(11) 0.5929(9) 0.4205(8) 0.110(5) Uiso 0.50 1 d P D 1
O16W O 0.6522(10) 0.5698(9) 0.5148(8) 0.024(3) Uiso 0.50 1 d P E 1
O17W O 0.4972(13) 0.5454(12) 0.5467(11) 0.132(7) Uiso 0.50 1 d P . 1
K1 K 0.5394(6) 0.6069(5) 0.4639(4) 0.041(2) Uani 0.50 1 d P F 2
O11X O 0.6037(5) 0.7339(5) 0.4490(4) 0.033(2) Uiso 0.50 1 d P G 2
O12X O 0.4010(9) 0.6503(8) 0.3265(7) 0.084(4) Uiso 0.50 1 d P H 2
O13X O 0.4192(10) 0.7410(9) 0.4389(8) 0.100(5) Uiso 0.50 1 d P I 2
O14X O 0.4673(12) 0.4878(11) 0.4048(10) 0.120(6) Uiso 0.50 1 d P . 2
O15X O 0.3498(11) 0.5929(9) 0.4205(8) 0.110(5) Uiso 0.50 1 d P J 2
O16X O 0.6919(11) 0.5522(9) 0.5627(9) 0.032(4) Uiso 0.50 1 d P K 2
O17X O 0.4972(13) 0.5454(12) 0.5467(11) 0.132(7) Uiso 0.50 1 d P . 2
O18W O 0.4572(6) 0.8831(5) 0.4306(4) 0.038(2) Uiso 1 1 d . . .
O19W O 0.7724(6) 0.4205(5) 0.4732(5) 0.043(2) Uiso 1 1 d . . .
O20W O 0.9369(6) 0.8768(5) 0.4260(5) 0.043(2) Uiso 1 1 d . . .
O21W O 0.5599(6) 0.2858(6) -0.2318(5) 0.051(3) Uiso 1 1 d . . .
O22W O 0.5133(7) 0.6369(6) -0.2890(5) 0.052(3) Uiso 1 1 d . . .
O23W O 0.3961(6) 0.6160(6) 0.5737(5) 0.050(3) Uiso 1 1 d . . .
O24W O 0.8466(9) 0.2549(8) 0.3933(7) 0.083(4) Uiso 1 1 d . . .
O25W O 0.9554(10) 0.4522(9) 0.1075(8) 0.098(5) Uiso 1 1 d . . .
O26W O 0.8977(9) 1.0064(9) 0.1874(7) 0.093(4) Uiso 1 1 d . . .
O27W O 0.3707(9) 0.7614(9) 0.5233(8) 0.096(5) Uiso 1 1 d . . .
O28W O 0.3127(11) 0.4483(10) 0.3108(9) 0.120(6) Uiso 1 1 d . . .
O29W O 0.2105(10) 0.7882(9) 0.5038(8) 0.107(5) Uiso 1 1 d . . .
O30W O 0.8326(17) 1.1357(15) 0.1998(14) 0.081(8) Uiso 0.50 1 d P . .
O31W O 0.8089(16) 0.4409(14) -0.2381(13) 0.074(7) Uiso 0.50 1 d P . .
O32W O 0.8116(17) 0.1245(16) 0.3191(14) 0.082(8) Uiso 0.50 1 d P . .
O33W O 0.2444(18) 0.7150(17) 0.2549(15) 0.091(9) Uiso 0.50 1 d P . .

loop_
_atom_site_aniso_label
_atom_site_aniso_U_11
_atom_site_aniso_U_22
_atom_site_aniso_U_33
_atom_site_aniso_U_23
_atom_site_aniso_U_13
_atom_site_aniso_U_12
W1 0.0157(2) 0.0161(2) 0.00935(19) 0.00079(15) 0.00124(16) -0.00131(17)
W2 0.0140(2) 0.0155(2) 0.00971(19) 0.00031(15) 0.00253(16) 0.00402(17)
W3 0.0119(2) 0.0240(2) 0.01061(19) -0.00058(16) 0.00380(16) -0.00148(17)
W4 0.0114(2) 0.0206(2) 0.0137(2) 0.00542(17) 0.00019(16) -0.00343(17)
W5 0.0177(2) 0.0139(2) 0.0140(2) 0.00260(16) 0.00054(17) -0.00327(17)
W6 0.0131(2) 0.0250(2) 0.01106(19) -0.00011(17) 0.00541(16) 0.00310(17)
W7 0.0131(2) 0.0155(2) 0.0137(2) 0.00437(16) 0.00459(16) 0.00216(17)
W8 0.0274(3) 0.0161(2) 0.01033(19) 0.00003(16) 0.00519(18) 0.00669(18)
W9 0.0190(2) 0.0150(2) 0.0144(2) 0.00348(16) 0.00986(17) 0.00585(17)
W10 0.0124(2) 0.0216(2) 0.0151(2) 0.00596(17) 0.00626(17) 0.00219(17)
W11 0.0161(2) 0.0176(2) 0.01274(19) -0.00069(16) 0.00677(17) -0.00337(17)
Si1 0.0103(13) 0.0106(13) 0.0104(12) 0.0028(10) 0.0036(11) 0.0004(11)
La1 0.0180(3) 0.0156(3) 0.0109(3) 0.0019(2) 0.0062(2) 0.0050(2)
La2 0.0273(4) 0.0289(4) 0.0117(3) -0.0030(3) 0.0074(3) -0.0158(3)
O1 0.010(3) 0.014(4) 0.009(3) 0.001(3) 0.001(3) 0.001(3)
O2 0.007(3) 0.023(4) 0.012(3) 0.000(3) 0.004(3) 0.007(3)
O3 0.015(4) 0.017(4) 0.010(3) 0.003(3) 0.003(3) 0.004(3)
O4 0.013(4) 0.014(4) 0.013(3) 0.001(3) 0.004(3) 0.002(3)
O5 0.017(4) 0.028(4) 0.015(4) 0.007(3) 0.001(3) -0.009(3)
O6 0.011(4) 0.046(5) 0.014(4) -0.001(3) 0.000(3) -0.006(4)
O7 0.013(4) 0.030(4) 0.014(3) 0.010(3) 0.000(3) 0.001(3)
O8 0.019(4) 0.017(4) 0.012(3) 0.001(3) 0.006(3) -0.003(3)
O9 0.018(4) 0.017(4) 0.014(3) -0.004(3) 0.009(3) -0.004(3)
O10 0.021(4) 0.019(4) 0.009(3) 0.003(3) 0.003(3) -0.001(3)
O11 0.021(4) 0.016(4) 0.012(3) 0.002(3) 0.004(3) 0.010(3)
O12 0.025(4) 0.024(4) 0.012(3) 0.002(3) 0.003(3) 0.000(3)
O13 0.016(4) 0.021(4) 0.028(4) 0.014(3) 0.017(3) 0.008(3)
O14 0.023(4) 0.015(4) 0.016(3) 0.001(3) 0.007(3) 0.006(3)
O15 0.024(4) 0.014(4) 0.011(3) 0.002(3) 0.001(3) 0.001(3)
O16 0.011(4) 0.020(4) 0.015(3) 0.001(3) 0.007(3) 0.005(3)
O17 0.026(4) 0.013(4) 0.011(3) -0.005(3) 0.006(3) -0.001(3)
O18 0.014(4) 0.019(4) 0.013(3) -0.003(3) 0.003(3) 0.004(3)
O19 0.026(4) 0.021(4) 0.011(3) 0.001(3) 0.005(3) 0.012(3)
O20 0.014(4) 0.036(4) 0.010(3) 0.001(3) 0.006(3) 0.004(3)
O21 0.022(4) 0.016(4) 0.019(4) 0.001(3) 0.010(3) 0.001(3)
O22 0.018(4) 0.018(4) 0.019(4) 0.004(3) 0.010(3) 0.002(3)
O23 0.017(4) 0.019(4) 0.017(4) 0.004(3) 0.006(3) -0.005(3)
O24 0.014(4) 0.025(4) 0.015(4) 0.002(3) 0.000(3) -0.010(3)
O25 0.021(4) 0.019(4) 0.016(4) 0.002(3) 0.005(3) 0.000(3)
O26 0.008(4) 0.022(4) 0.019(4) 0.010(3) -0.001(3) -0.001(3)
O27 0.017(4) 0.017(4) 0.017(4) 0.006(3) 0.005(3) 0.003(3)
O28 0.014(4) 0.024(4) 0.012(3) 0.002(3) 0.005(3) -0.003(3)
O29 0.020(4) 0.021(4) 0.015(4) 0.007(3) 0.000(3) -0.002(3)
O30 0.028(5) 0.026(4) 0.024(4) 0.007(3) 0.006(4) 0.002(4)
O31 0.027(4) 0.015(4) 0.014(4) 0.005(3) 0.004(3) 0.008(3)
O32 0.012(4) 0.011(3) 0.014(3) 0.001(3) 0.003(3) -0.002(3)
O33 0.016(4) 0.056(6) 0.047(5) 0.031(5) 0.017(4) 0.006(4)
O34 0.049(6) 0.035(5) 0.021(4) -0.003(4) 0.015(4) 0.016(4)
O35 0.033(5) 0.032(5) 0.014(4) 0.006(3) 0.008(3) 0.013(4)
O36 0.034(5) 0.013(4) 0.016(4) 0.003(3) 0.002(3) 0.001(3)
O37 0.020(4) 0.027(4) 0.033(4) 0.013(4) 0.011(4) 0.007(3)
O38 0.017(4) 0.040(5) 0.026(4) -0.001(4) 0.013(3) 0.007(4)
O39 0.035(5) 0.026(4) 0.025(4) -0.005(3) 0.014(4) -0.017(4)
O1W 0.025(4) 0.031(5) 0.019(4) -0.004(3) 0.010(3) 0.006(4)
O2W 0.066(6) 0.025(5) 0.044(5) 0.014(4) 0.040(5) 0.014(4)
O3W 0.034(5) 0.040(5) 0.013(4) 0.002(3) 0.006(3) 0.025(4)
O4W 0.040(5) 0.026(4) 0.024(4) -0.004(3) 0.012(4) -0.002(4)
O5W 0.090(8) 0.070(7) 0.012(4) -0.011(4) 0.014(5) -0.058(6)
O6W 0.029(5) 0.043(5) 0.024(4) 0.012(4) 0.002(4) -0.014(4)
O7W 0.038(5) 0.037(5) 0.012(4) -0.004(3) 0.007(3) -0.023(4)
O8W 0.054(6) 0.055(7) 0.068(7) -0.007(5) 0.043(6) -0.009(5)
O9W 0.062(7) 0.044(6) 0.063(7) -0.033(5) 0.041(6) -0.023(5)
O10W 0.068(7) 0.038(6) 0.038(5) 0.004(4) 0.009(5) 0.008(5)
La3 0.0135(9) 0.0144(9) 0.0146(8) -0.0017(6) 0.0064(7) -0.0007(7)
K1 0.072(7) 0.027(4) 0.030(4) -0.003(3) 0.029(5) -0.006(5)

loop_
_atom_type_symbol
_atom_type_description
_atom_type_scat_dispersion_real
_atom_type_scat_dispersion_imag
_atom_type_scat_source
H H 0.0000 0.0000 'International Tables Vol C Tables 4.2.6.8 and 6.1.1.4'
K K 0.2009 0.2494 'International Tables Vol C Tables 4.2.6.8 and 6.1.1.4'
La La -0.2871 2.4523 'International Tables Vol C Tables 4.2.6.8 and 6.1.1.4'
O O 0.0106 0.0060 'International Tables Vol C Tables 4.2.6.8 and 6.1.1.4'
Si Si 0.0817 0.0704 'International Tables Vol C Tables 4.2.6.8 and 6.1.1.4'
W W -0.8490 6.8722 'International Tables Vol C Tables 4.2.6.8 and 6.1.1.4'

loop_
_geom_angle_atom_site_label_1
_geom_angle_atom_site_label_2
_geom_angle_atom_site_label_3
_geom_angle
_geom_angle_site_symmetry_1
_geom_angle_site_symmetry_3
O25 W1 O12 102.8(3) . .
O25 W1 O24 100.4(3) . .
O12 W1 O24 91.5(3) . .
O25 W1 O10 98.2(3) . .
O12 W1 O10 158.8(3) . .
O24 W1 O10 87.7(3) . .
O25 W1 O32 99.8(3) . .
O12 W1 O32 86.1(3) . .
O24 W1 O32 159.7(3) . .
O10 W1 O32 87.3(3) . .
O25 W1 O1 170.6(3) . .
O12 W1 O1 85.7(3) . .
O24 W1 O1 75.0(3) . .
O10 W1 O1 73.7(3) . .
O32 W1 O1 84.7(3) . .
O14 W2 O16 104.6(3) . .
O14 W2 O18 102.6(3) . .
O16 W2 O18 94.7(3) . .
O14 W2 O15 97.4(3) . .
O16 W2 O15 93.4(3) . .
O18 W2 O15 155.8(3) . .
O14 W2 O31 91.5(3) . .
O16 W2 O31 163.7(3) . .
O18 W2 O31 83.8(3) . .
O15 W2 O31 82.0(3) . .
O14 W2 O3 161.8(3) . .
O16 W2 O3 91.6(3) . .
O18 W2 O3 83.9(3) . .
O15 W2 O3 73.1(3) . .
O31 W2 O3 72.1(2) . .
O6 W3 O21 104.4(3) . .
O6 W3 O18 102.4(3) . .
O21 W3 O18 93.8(3) . .
O6 W3 O23 99.9(3) . .
O21 W3 O23 93.1(3) . .
O18 W3 O23 154.2(3) . .
O6 W3 O20 93.3(3) . .
O21 W3 O20 162.2(3) . .
O18 W3 O20 83.6(3) . .
O23 W3 O20 82.3(3) . .
O6 W3 O2 162.7(3) . .
O21 W3 O2 91.6(3) . .
O18 W3 O2 82.6(3) . .
O23 W3 O2 72.3(3) . .
O20 W3 O2 70.6(2) . .
O5 W4 O7 102.6(3) . .
O5 W4 O26 99.2(3) . .
O7 W4 O26 93.8(3) . .
O5 W4 O29 102.3(3) . .
O7 W4 O29 88.1(3) . .
O26 W4 O29 157.4(3) . .
O5 W4 O24 99.5(3) . .
O7 W4 O24 157.6(3) . .
O26 W4 O24 85.7(3) . .
O29 W4 O24 84.1(3) . .
O5 W4 O1 170.1(3) . .
O7 W4 O1 85.7(3) . .
O26 W4 O1 74.7(3) . .
O29 W4 O1 83.0(3) . .
O24 W4 O1 72.5(2) . .
O30 W5 O29 101.7(3) . .
O30 W5 O27 102.6(4) . .
O29 W5 O27 86.7(3) . .
O30 W5 O36 98.5(4) . .
O29 W5 O36 88.9(3) . .
O27 W5 O36 158.9(3) . .
O30 W5 O15 99.5(3) . .
O29 W5 O15 158.8(3) . .
O27 W5 O15 88.3(3) . .
O36 W5 O15 88.3(3) . .
O30 W5 O3 170.7(3) . .
O29 W5 O3 85.9(3) . .
O27 W5 O3 83.0(3) . .
O36 W5 O3 76.1(3) . .
O15 W5 O3 73.0(3) . .
O38 W6 O20 102.3(3) . .
O38 W6 O19 101.4(4) . .
O20 W6 O19 91.3(3) . .
O38 W6 O28 99.1(3) . .
O20 W6 O28 89.5(3) . .
O19 W6 O28 158.9(3) . .
O38 W6 O32 100.0(3) . .
O20 W6 O32 157.7(3) . .
O19 W6 O32 84.6(3) . .
O28 W6 O32 86.7(3) . .
O38 W6 O2 171.4(3) . .
O20 W6 O2 73.9(3) . .
O19 W6 O2 86.5(3) . .
O28 W6 O2 73.4(3) . .
O32 W6 O2 83.9(3) . .
O37 W7 O22 104.4(4) . .
O37 W7 O8 102.7(3) . .
O22 W7 O8 89.2(3) . .
O37 W7 O10 97.5(3) . .
O22 W7 O10 158.0(3) . .
O8 W7 O10 87.8(3) . .
O37 W7 O26 98.0(3) . .
O22 W7 O26 89.7(3) . .
O8 W7 O26 158.9(3) . .
O10 W7 O26 85.4(3) . .
O37 W7 O1 166.8(3) . .
O22 W7 O1 86.1(3) . .
O8 W7 O1 85.2(3) . .
O10 W7 O1 71.9(2) . .
O26 W7 O1 73.7(3) . .
O34 W8 O31 102.5(3) . .
O34 W8 O19 101.0(4) . .
O31 W8 O19 91.6(3) . .
O34 W8 O12 102.6(3) . .
O31 W8 O12 155.0(3) . .
O19 W8 O12 84.5(3) . .
O34 W8 O36 101.3(4) . .
O31 W8 O36 90.0(3) . .
O19 W8 O36 156.7(3) . .
O12 W8 O36 84.3(3) . .
O34 W8 O3 172.8(3) . .
O31 W8 O3 73.4(3) . .
O19 W8 O3 85.1(3) . .
O12 W8 O3 81.6(3) . .
O36 W8 O3 73.1(3) . .
O35 W9 O11 99.8(3) . .
O35 W9 O13 99.9(4) . .
O11 W9 O13 96.3(3) . .
O35 W9 O17 98.5(3) . .
O11 W9 O17 93.3(3) . .
O13 W9 O17 157.5(3) . .
O35 W9 O22 91.6(3) . .
O11 W9 O22 167.6(3) . .
O13 W9 O22 86.4(3) . .
O17 W9 O22 80.1(3) . .
O35 W9 O4 171.9(3) . .
O11 W9 O4 86.4(3) . .
O13 W9 O4 74.1(3) . .
O17 W9 O4 86.3(3) . .
O22 W9 O4 82.7(3) . .
O33 W10 O9 101.2(4) . .
O33 W10 O27 101.0(4) . .
O9 W10 O27 98.1(3) . .
O33 W10 O13 97.0(4) . .
O9 W10 O13 94.4(3) . .
O27 W10 O13 155.6(3) . .
O33 W10 O7 92.8(4) . .
O9 W10 O7 165.8(3) . .
O27 W10 O7 81.2(3) . .
O13 W10 O7 81.6(3) . .
O33 W10 O4 167.5(3) . .
O9 W10 O4 86.8(3) . .
O27 W10 O4 87.2(3) . .
O13 W10 O4 72.7(3) . .
O7 W10 O4 79.0(3) . .
O39 W11 O17 102.4(4) . .
O39 W11 O23 99.4(3) . .
O17 W11 O23 91.7(3) . .
O39 W11 O8 100.6(3) . .
O17 W11 O8 86.5(3) . .
O23 W11 O8 159.8(3) . .
O39 W11 O28 100.0(4) . .
O17 W11 O28 157.1(3) . .
O23 W11 O28 88.9(3) . .
O8 W11 O28 85.0(3) . .
O39 W11 O2 171.6(3) . .
O17 W11 O2 83.3(3) . .
O23 W11 O2 74.0(3) . .
O8 W11 O2 85.7(3) . .
O28 W11 O2 74.9(3) . .
O4 Si1 O2 112.4(4) . .
O4 Si1 O3 111.9(4) . .
O2 Si1 O3 107.4(4) . .
O4 Si1 O1 107.3(4) . .
O2 Si1 O1 108.5(4) . .
O3 Si1 O1 109.2(3) . .
O21 La1 O16 67.9(2) . .
O21 La1 O11 71.8(2) . .
O16 La1 O11 108.2(2) . .
O21 La1 O9 110.0(2) . .
O16 La1 O9 70.7(2) . .
O11 La1 O9 71.1(2) . .
O21 La1 O3W 124.1(3) . .
O16 La1 O3W 131.3(2) . .
O11 La1 O3W 120.5(2) . .
O9 La1 O3W 125.7(3) . .
O21 La1 O14 76.4(2) . 3_766
O16 La1 O14 70.3(2) . 3_766
O11 La1 O14 145.6(2) . 3_766
O9 La1 O14 133.9(2) . 3_766
O3W La1 O14 68.6(2) . 3_766
O21 La1 O2W 138.3(3) . .
O16 La1 O2W 73.1(3) . .
O11 La1 O2W 136.6(3) . .
O9 La1 O2W 68.8(3) . .
O3W La1 O2W 73.2(3) . .
O14 La1 O2W 77.1(3) 3_766 .
O21 La1 O1W 139.0(2) . .
O16 La1 O1W 136.9(2) . .
O11 La1 O1W 69.1(2) . .
O9 La1 O1W 68.0(2) . .
O3W La1 O1W 69.0(2) . .
O14 La1 O1W 136.3(2) 3_766 .
O2W La1 O1W 81.1(3) . .
O21 La1 O4W 70.9(2) . .
O16 La1 O4W 136.5(2) . .
O11 La1 O4W 70.4(2) . .
O9 La1 O4W 138.7(2) . .
O3W La1 O4W 65.5(3) . .
O14 La1 O4W 87.2(2) 3_766 .
O2W La1 O4W 138.7(3) . .
O1W La1 O4W 84.8(3) . .
O35 La2 O10W 137.4(3) 4_575 .
O35 La2 O5 132.7(2) 4_575 3_665
O10W La2 O5 89.1(3) . 3_665
O35 La2 O5W 71.2(3) 4_575 .
O10W La2 O5W 139.0(4) . .
O5 La2 O5W 76.7(3) 3_665 .
O35 La2 O25 111.0(2) 4_575 .
O10W La2 O25 71.8(3) . .
O5 La2 O25 69.3(2) 3_665 .
O5W La2 O25 133.7(3) . .
O35 La2 O8W 71.7(3) 4_575 .
O10W La2 O8W 77.3(4) . .
O5 La2 O8W 143.8(3) 3_665 .
O5W La2 O8W 91.8(4) . .
O25 La2 O8W 133.9(3) . .
O35 La2 O7W 70.2(2) 4_575 .
O10W La2 O7W 72.8(3) . .
O5 La2 O7W 136.0(2) 3_665 .
O5W La2 O7W 141.1(3) . .
O25 La2 O7W 67.0(2) . .
O8W La2 O7W 71.8(3) . .
O35 La2 O9W 124.3(3) 4_575 .
O10W La2 O9W 69.1(3) . .
O5 La2 O9W 72.5(3) 3_665 .
O5W La2 O9W 70.0(4) . .
O25 La2 O9W 124.6(3) . .
O8W La2 O9W 71.3(3) . .
O7W La2 O9W 131.3(3) . .
O35 La2 O6W 65.9(3) 4_575 .
O10W La2 O6W 138.4(3) . .
O5 La2 O6W 72.3(3) 3_665 .
O5W La2 O6W 73.5(4) . .
O25 La2 O6W 66.9(2) . .
O8W La2 O6W 137.5(3) . .
O7W La2 O6W 94.9(3) . .
O9W La2 O6W 133.8(3) . .
Si1 O1 W1 126.1(4) . .
Si1 O1 W7 122.8(3) . .
W1 O1 W7 93.0(2) . .
Si1 O1 W4 122.2(4) . .
W1 O1 W4 92.5(2) . .
W7 O1 W4 90.8(2) . .
Si1 O2 W11 123.8(3) . .
Si1 O2 W3 123.1(4) . .
W11 O2 W3 91.5(2) . .
Si1 O2 W6 124.9(4) . .
W11 O2 W6 90.9(2) . .
W3 O2 W6 93.2(2) . .
Si1 O3 W2 123.1(4) . .
Si1 O3 W5 123.2(4) . .
W2 O3 W5 93.4(2) . .
Si1 O3 W8 125.3(4) . .
W2 O3 W8 93.0(2) . .
W5 O3 W8 89.5(2) . .
Si1 O4 W9 128.3(4) . .
Si1 O4 W10 128.3(4) . .
W9 O4 W10 95.0(3) . .
W4 O5 La2 154.7(4) . 3_665
W4 O7 W10 151.7(4) . .
W7 O8 W11 147.3(4) . .
W10 O9 La1 139.4(4) . .
W1 O10 W7 121.4(3) . .
W9 O11 La1 139.2(4) . .
W1 O12 W8 152.9(4) . .
W9 O13 W10 115.4(3) . .
W2 O14 La1 153.9(4) . 3_766
W5 O15 W2 120.4(3) . .
W2 O16 La1 156.7(4) . .
W11 O17 W9 156.2(4) . .
W2 O18 W3 142.3(4) . .
W6 O19 W8 152.8(4) . .
W6 O20 W3 122.4(4) . .
W3 O21 La1 158.4(4) . .
W7 O22 W9 149.3(4) . .
W11 O23 W3 121.9(4) . .
W1 O24 W4 120.0(3) . .
W1 O25 La2 162.1(4) . .
W4 O26 W7 120.5(3) . .
W5 O27 W10 155.0(4) . .
W6 O28 W11 120.6(4) . .
W5 O29 W4 148.9(4) . .
W8 O31 W2 121.5(4) . .
W1 O32 W6 150.5(4) . .
W10 O33 La3 139.8(5) . .
W9 O35 La2 152.8(4) . 4_576
W5 O36 W8 121.2(4) . .
W7 O37 La3 145.6(4) . 4_575
O12W La3 O14W 82.9(6) . .
O12W La3 O16W 136.5(5) . .
O14W La3 O16W 82.5(5) . .
O12W La3 O13W 69.7(5) . .
O14W La3 O13W 136.9(6) . .
O16W La3 O13W 139.9(5) . .
O12W La3 O15W 69.6(5) . .
O14W La3 O15W 71.6(6) . .
O16W La3 O15W 140.9(5) . .
O13W La3 O15W 68.0(5) . .
O12W La3 O17W 135.3(6) . .
O14W La3 O17W 73.5(6) . .
O16W La3 O17W 77.8(6) . .
O13W La3 O17W 103.2(6) . .
O15W La3 O17W 67.1(6) . .
O12W La3 O11W 90.1(4) . .
O14W La3 O11W 137.9(5) . .
O16W La3 O11W 74.4(4) . .
O13W La3 O11W 76.4(4) . .
O15W La3 O11W 143.2(4) . .
O17W La3 O11W 132.4(5) . .
O12W La3 O37 142.4(4) . 4_576
O14W La3 O37 131.1(5) . 4_576
O16W La3 O37 72.7(4) . 4_576
O13W La3 O37 73.4(4) . 4_576
O15W La3 O37 102.8(4) . 4_576
O17W La3 O37 60.7(5) . 4_576
O11W La3 O37 74.4(2) . 4_576
O12W La3 O33 66.4(4) . .
O14W La3 O33 69.0(5) . .
O16W La3 O33 70.1(4) . .
O13W La3 O33 123.6(4) . .
O15W La3 O33 123.2(4) . .
O17W La3 O33 132.9(5) . .
O11W La3 O33 70.2(3) . .
O37 La3 O33 134.0(2) 4_576 .
O12W La3 O17W 104.0(5) . 3_666
O14W La3 O17W 21.2(5) . 3_666
O16W La3 O17W 68.2(5) . 3_666
O13W La3 O17W 145.5(5) . 3_666
O15W La3 O17W 78.0(5) . 3_666
O17W La3 O17W 56.3(7) . 3_666
O11W La3 O17W 138.2(4) . 3_666
O37 La3 O17W 110.3(4) 4_576 3_666
O33 La3 O17W 79.7(4) . 3_666
O17W O14W La3 103.1(16) 3_666 .
O14W O17W La3 147.4(19) 3_666 .
O14W O17W La3 55.6(14) 3_666 3_666
La3 O17W La3 123.7(7) . 3_666

loop_
_geom_bond_atom_site_label_1
_geom_bond_atom_site_label_2
_geom_bond_distance
_geom_bond_site_symmetry_2
W1 O25 1.720(7) .
W1 O12 1.873(7) .
W1 O24 1.904(7) .
W1 O10 1.917(7) .
W1 O32 1.919(6) .
W1 O1 2.306(6) .
W2 O14 1.731(7) .
W2 O16 1.747(7) .
W2 O18 1.904(7) .
W2 O15 1.966(7) .
W2 O31 2.104(7) .
W2 O3 2.306(6) .
W3 O6 1.727(7) .
W3 O21 1.751(7) .
W3 O18 1.921(7) .
W3 O23 1.947(7) .
W3 O20 2.100(7) .
W3 O2 2.358(6) .
W4 O5 1.725(7) .
W4 O7 1.806(7) .
W4 O26 1.900(7) .
W4 O29 1.934(7) .
W4 O24 1.983(8) .
W4 O1 2.353(7) .
W5 O30 1.712(8) .
W5 O29 1.896(7) .
W5 O27 1.903(7) .
W5 O36 1.910(8) .
W5 O15 1.926(7) .
W5 O3 2.337(7) .
W6 O38 1.717(8) .
W6 O20 1.838(6) .
W6 O19 1.903(7) .
W6 O28 1.932(7) .
W6 O32 1.940(6) .
W6 O2 2.395(7) .
W7 O37 1.716(7) .
W7 O22 1.835(7) .
W7 O8 1.899(7) .
W7 O10 1.957(7) .
W7 O26 1.959(7) .
W7 O1 2.352(6) .
W8 O34 1.718(8) .
W8 O31 1.838(7) .
W8 O19 1.915(8) .
W8 O12 1.946(7) .
W8 O36 1.946(8) .
W8 O3 2.435(7) .
W9 O35 1.752(8) .
W9 O11 1.771(6) .
W9 O13 1.916(7) .
W9 O17 1.929(8) .
W9 O22 2.098(7) .
W9 O4 2.210(7) .
W10 O33 1.722(8) .
W10 O9 1.749(6) .
W10 O27 1.911(7) .
W10 O13 1.960(7) .
W10 O7 2.097(7) .
W10 O4 2.235(7) .
W11 O39 1.712(8) .
W11 O17 1.892(7) .
W11 O23 1.891(7) .
W11 O8 1.932(7) .
W11 O28 1.942(7) .
W11 O2 2.325(7) .
Si1 O4 1.621(7) .
Si1 O2 1.637(7) .
Si1 O3 1.639(7) .
Si1 O1 1.642(6) .
La1 O21 2.494(7) .
La1 O16 2.515(7) .
La1 O11 2.516(6) .
La1 O9 2.520(7) .
La1 O3W 2.535(7) .
La1 O14 2.549(7) 3_766
La1 O2W 2.565(8) .
La1 O1W 2.600(8) .
La1 O4W 2.690(8) .
La2 O35 2.530(8) 4_575
La2 O10W 2.531(9) .
La2 O5 2.530(7) 3_665
La2 O5W 2.534(8) .
La2 O25 2.533(7) .
La2 O8W 2.567(10) .
La2 O7W 2.576(7) .
La2 O9W 2.580(9) .
La2 O6W 2.620(9) .
O5 La2 2.530(7) 3_665
O14 La1 2.549(7) 3_766
O33 La3 2.785(9) .
O35 La2 2.530(8) 4_576
O37 La3 2.761(8) 4_575
La3 O12W 2.409(13) .
La3 O14W 2.512(19) .
La3 O16W 2.539(15) .
La3 O13W 2.531(16) .
La3 O15W 2.557(17) .
La3 O17W 2.61(2) .
La3 O11W 2.689(9) .
La3 O37 2.761(8) 4_576
La3 O17W 2.96(2) 3_666
O14W O17W 1.10(2) 3_666
O17W O14W 1.10(2) 3_666
O17W La3 2.96(2) 3_666
O31W O32W 1.69(4) 4_565
O32W O31W 1.69(4) 4_566
